data_1008727
loop_
_publ_author_name
'Olazcuaga, R'
'Le Flem, G'
'Boireau, A'
'Soubeyroux, J L'

_publ_section_title
;
The structure of the high temperature forms of Cu(II)0.5 Ti2 (P O4)3
and D0.5 Cu(I)0.5 Zr2 (P O4)3
;
_journal_coden_ASTM AMREFI
_journal_name_full 'Advanced Materials Research'
_journal_page_first 177
_journal_page_last 188
_journal_volume 1
_journal_year 1994
_chemical_formula_structural 'Cu0.5 Ti2 (P O4)3'
_chemical_formula_sum 'Cu0.5 O12 P3 Ti2'
_chemical_name_systematic 'Copper titanium phosphate(V) (0.5/2/3) - HT'
_space_group_IT_number 148
_symmetry_cell_setting trigonal
_symmetry_space_group_name_Hall '-R 3'
_symmetry_space_group_name_H-M 'R -3 :H'
_cell_angle_alpha 90
_cell_angle_beta 90
_cell_angle_gamma 120
_cell_formula_units_Z 6
_cell_length_a 8.46(1)
_cell_length_b 8.46(1)
_cell_length_c 21.879990000(39999996)
_cell_volume 1356.2
_refine_ls_R_factor_all 0.062
_cod_original_sg_symbol_H-M 'R -3 H'
_cod_original_formula_sum 'Cu.5 O12 P3 Ti2'
_cod_database_code 1008727

loop_
_symmetry_equiv_pos_as_xyz
x,y,z
-y,x-y,z
y-x,-x,z
-x,-y,-z
y,y-x,-z
x-y,x,-z
1/3+x,2/3+y,2/3+z
2/3+x,1/3+y,1/3+z
1/3-y,2/3+x-y,2/3+z
2/3-y,1/3+x-y,1/3+z
1/3-x+y,2/3-x,2/3+z
2/3-x+y,1/3-x,1/3+z
1/3-x,2/3-y,2/3-z
2/3-x,1/3-y,1/3-z
1/3+y,2/3-x+y,2/3-z
2/3+y,1/3-x+y,1/3-z
1/3+x-y,2/3+x,2/3-z
2/3+x-y,1/3+x,1/3-z

loop_
_atom_site_label
_atom_site_type_symbol
_atom_site_symmetry_multiplicity
_atom_site_Wyckoff_symbol
_atom_site_fract_x
_atom_site_fract_y
_atom_site_fract_z
_atom_site_occupancy
_atom_site_attached_hydrogens
_atom_site_calc_flag
Cu1 Cu2+ 18 f 0.431(2) 0.103(2) 0.3685(7) 0.167 0 d
Ti1 Ti4+ 6 c 0. 0. 0.1452(7) 1. 0 d
Ti2 Ti4+ 6 c 0. 0. 0.6421(6) 1. 0 d
P1 P5+ 18 f 0.2863(4) 0.0023(6) 0.2508(3) 1. 0 d
O1 O2- 18 f 0.1783(8) -0.0147(7) 0.1934(2) 1. 0 d
O2 O2- 18 f 0.7931(7) 0.9450(6) 0.6946(2) 1. 0 d
O3 O2- 18 f 0.2784(6) 0.8226(7) 0.2621(2) 1. 0 d
O4 O2- 18 f 0.5193(6) 0.8456(6) 0.7556(2) 1. 0 d

loop_
_atom_type_symbol
_atom_type_oxidation_number
Cu2+ 2.000
Ti4+ 4.000
P5+ 5.000
O2- -2.000
